data_4088430
loop_
_publ_author_name
'Wei, Baosheng'
'Li, Heng'
'Zhang, Wen-Xiong'
'Xi, Zhenfeng'

_publ_section_title
;
 Calcium-Mediated C--H and C--F Bond Cleavage: Synthesis of Indenes and
 Perfluorodibenzopentalenes from 1,4-Dilithio-1,3-butadienes
;
_journal_issue 10
_journal_name_full Organometallics
_journal_page_first 1458
_journal_paper_doi 10.1021/acs.organomet.6b00073
_journal_volume 35
_journal_year 2016
_chemical_formula_moiety 'C30 H34 Si2'
_chemical_formula_sum 'C30 H34 Si2'
_chemical_formula_weight 450.75
_space_group_crystal_system triclinic
_space_group_IT_number 2
_space_group_name_Hall '-P 1'
_space_group_name_H-M_alt 'P -1'
_atom_sites_solution_hydrogens geom
_audit_creation_date 2015-10-26
_audit_creation_method
;
Olex2 1.2
(compiled 2015.09.30 svn.r3233 for OlexSys, GUI svn.r5103)
;
_cell_angle_alpha 85.577(7)
_cell_angle_beta 88.528(7)
_cell_angle_gamma 86.739(8)
_cell_formula_units_Z 4
_cell_length_a 11.0725(12)
_cell_length_b 12.7749(13)
_cell_length_c 18.5797(11)
_cell_measurement_reflns_used 2244
_cell_measurement_temperature 180.00(10)
_cell_measurement_theta_max 25.7860
_cell_measurement_theta_min 3.2850
_cell_volume 2615.4(4)
_computing_cell_refinement
;
CrysAlisPro, Agilent Technologies,
Version 1.171.36.32 (release 02-08-2013 CrysAlis171 .NET)
(compiled Aug  2 2013,16:46:58)
;
_computing_data_collection
;
CrysAlisPro, Agilent Technologies,
Version 1.171.36.32 (release 02-08-2013 CrysAlis171 .NET)
(compiled Aug  2 2013,16:46:58)
;
_computing_data_reduction
;
CrysAlisPro, Agilent Technologies,
Version 1.171.36.32 (release 02-08-2013 CrysAlis171 .NET)
(compiled Aug  2 2013,16:46:58)
;
_computing_molecular_graphics 'Olex2 (Dolomanov et al., 2009)'
_computing_publication_material 'Olex2 (Dolomanov et al., 2009)'
_computing_structure_refinement 'ShelXL (Sheldrick, 2015)'
_computing_structure_solution
;
Superflip (Palatinus & Chapuis, 2007;Palatinus & van der Lee, 2008;
Palatinus et al., 2012)
;
_diffrn_ambient_temperature 180.00(10)
_diffrn_detector_area_resol_mean 10.3914
_diffrn_measured_fraction_theta_full 0.995
_diffrn_measured_fraction_theta_max 0.993
_diffrn_measurement_details
;
#__ type_ start__ end____ width___ exp.time_
  1 omega  -61.00   36.00   1.0000   30.0000
omega____ theta____ kappa____ phi______ frames
    -       10.5454  -57.0000  -90.0000 97

#__ type_ start__ end____ width___ exp.time_
  2 omega  -20.00   53.00   1.0000   30.0000
omega____ theta____ kappa____ phi______ frames
    -       10.5454  -99.0000 -180.0000 73

#__ type_ start__ end____ width___ exp.time_
  3 omega  -16.00   80.00   1.0000   30.0000
omega____ theta____ kappa____ phi______ frames
    -       10.5454   57.0000   60.0000 96
;
_diffrn_measurement_device_type 'SuperNova, Dual, Cu at zero, Atlas'
_diffrn_measurement_method '\w scans'
_diffrn_orient_matrix_UB_11 0.0264073000
_diffrn_orient_matrix_UB_12 0.0494312000
_diffrn_orient_matrix_UB_13 -0.0047260000
_diffrn_orient_matrix_UB_21 0.0570427000
_diffrn_orient_matrix_UB_22 -0.0244473000
_diffrn_orient_matrix_UB_23 0.0096109000
_diffrn_orient_matrix_UB_31 0.0129464000
_diffrn_orient_matrix_UB_32 -0.0083394000
_diffrn_orient_matrix_UB_33 -0.0367709000
_diffrn_radiation_monochromator mirror
_diffrn_radiation_type MoK\a
_diffrn_radiation_wavelength 0.71073
_diffrn_reflns_av_R_equivalents 0.0931
_diffrn_reflns_av_unetI/netI 0.1990
_diffrn_reflns_Laue_measured_fraction_full 0.995
_diffrn_reflns_Laue_measured_fraction_max 0.993
_diffrn_reflns_limit_h_max 11
_diffrn_reflns_limit_h_min -13
_diffrn_reflns_limit_k_max 15
_diffrn_reflns_limit_k_min -15
_diffrn_reflns_limit_l_max 22
_diffrn_reflns_limit_l_min -22
_diffrn_reflns_number 16731
_diffrn_reflns_point_group_measured_fraction_full 0.995
_diffrn_reflns_point_group_measured_fraction_max 0.993
_diffrn_reflns_theta_full 25.242
_diffrn_reflns_theta_max 26.021
_diffrn_reflns_theta_min 3.126
_diffrn_source 'SuperNova (Mo) X-ray Source'
_exptl_absorpt_coefficient_mu 0.151
_exptl_absorpt_correction_T_max 1.00000
_exptl_absorpt_correction_T_min 0.04397
_exptl_absorpt_correction_type multi-scan
_exptl_absorpt_process_details
;
CrysAlisPro, Agilent Technologies,
Version 1.171.36.32 (release 02-08-2013 CrysAlis171 .NET)
(compiled Aug  2 2013,16:46:58)
Empirical absorption correction using spherical harmonics,
 implemented in SCALE3 ABSPACK scaling algorithm.
;
_exptl_crystal_colour 'clear colourless'
_exptl_crystal_colour_lustre clear
_exptl_crystal_colour_primary colourless
_exptl_crystal_density_diffrn 1.145
_exptl_crystal_description needle
_exptl_crystal_F_000 968
_exptl_crystal_size_max 0.1
_exptl_crystal_size_mid 0.05
_exptl_crystal_size_min 0.05
_refine_diff_density_max 0.288
_refine_diff_density_min -0.420
_refine_diff_density_rms 0.068
_refine_ls_extinction_method none
_refine_ls_goodness_of_fit_ref 0.982
_refine_ls_hydrogen_treatment constr
_refine_ls_matrix_type full
_refine_ls_number_parameters 589
_refine_ls_number_reflns 10242
_refine_ls_number_restraints 0
_refine_ls_restrained_S_all 0.982
_refine_ls_R_factor_all 0.1996
_refine_ls_R_factor_gt 0.0829
_refine_ls_shift/su_max 0.000
_refine_ls_shift/su_mean 0.000
_refine_ls_structure_factor_coef Fsqd
_refine_ls_weighting_details
;
 w=1/[\s^2^(Fo^2^)+(0.0616P)^2^]
 where P=(Fo^2^+2Fc^2^)/3
;
_refine_ls_weighting_scheme calc
_refine_ls_wR_factor_gt 0.1547
_refine_ls_wR_factor_ref 0.2089
_reflns_Friedel_coverage 0.000
_reflns_number_gt 4618
_reflns_number_total 10242
_reflns_threshold_expression 'I > 2\s(I)'
_cod_data_source_file om6b00073_si_002.cif
_cod_data_source_block exp_5838
_cod_database_code 4088430
_shelxl_version_number 2013-2
_chemical_oxdiff_formula 'C1 H1 Br1 P1 Pd1 O1'
_shelx_space_group_comment
;
The symmetry employed for this shelxl refinement is uniquely defined
by the following loop, which should always be used as a source of
symmetry information in preference to the above space-group names.
They are only intended as comments.
;
_shelx_estimated_absorpt_t_max 0.992
_shelx_estimated_absorpt_t_min 0.985
_reflns_odcompleteness_completeness 99.27
_reflns_odcompleteness_iscentric 1
_reflns_odcompleteness_theta 25.97
_olex2_refinement_description
;
1. Fixed Uiso
 At 1.2 times of:
  All C(H) groups, All C(H,H) groups
 At 1.5 times of:
  All C(H,H,H) groups
2.a Ternary CH refined with riding coordinates:
 C13(H13), C43(H43)
2.b Secondary CH2 refined with riding coordinates:
 C24(H24A,H24B), C54(H54A,H54B)
2.c Aromatic/amide H refined with riding coordinates:
 C15(H15), C23(H23), C35(H35), C5(H5), C21(H21), C48(H48), C18(H18), C46(H46),
 C34(H34), C16(H16), C4(H4), C7(H7), C45(H45), C39(H39), C10(H10), C19(H19),
 C37(H37), C38(H38), C53(H53), C40(H40), C51(H51), C20(H20), C9(H9), C8(H8),
 C50(H50), C49(H49)
2.d Idealised Me refined as rotating group:
 C25(H25A,H25B,H25C), C28(H28A,H28B,H28C), C58(H58A,H58B,H58C), C60(H60A,H60B,
 H60C), C29(H29A,H29B,H29C), C26(H26A,H26B,H26C), C30(H30A,H30B,H30C), C56(H56A,
 H56B,H56C), C27(H27A,H27B,H27C), C59(H59A,H59B,H59C), C55(H55A,H55B,H55C),
 C57(H57A,H57B,H57C)
;
_olex2_submission_special_instructions 'No special instructions were received'

loop_
_space_group_symop_operation_xyz
'x, y, z'
'-x, -y, -z'

loop_
_atom_site_label
_atom_site_type_symbol
_atom_site_fract_x
_atom_site_fract_y
_atom_site_fract_z
_atom_site_U_iso_or_equiv
_atom_site_adp_type
_atom_site_occupancy
_atom_site_site_symmetry_order
_atom_site_calc_flag
_atom_site_refinement_flags_posn
Si2 Si 0.15634(14) 0.69849(10) 0.95254(7) 0.0378(4) Uani 1 1 d .
Si1 Si 0.38958(14) 0.30973(11) 0.85706(7) 0.0402(4) Uani 1 1 d .
Si4 Si 0.65418(14) 0.99279(10) 0.63758(7) 0.0406(4) Uani 1 1 d .
Si3 Si 0.90644(14) 0.74168(11) 0.43418(7) 0.0424(4) Uani 1 1 d .
C25 C 0.2583(5) 0.2668(4) 0.9141(3) 0.0525(15) Uani 1 1 d .
H25A H 0.2318 0.3224 0.9454 0.079 Uiso 1 1 calc GR
H25B H 0.2822 0.2026 0.9438 0.079 Uiso 1 1 calc GR
H25C H 0.1918 0.2527 0.8830 0.079 Uiso 1 1 calc GR
C2 C 0.3306(4) 0.5400(3) 0.8291(2) 0.0293(11) Uani 1 1 d .
C32 C 0.8428(4) 0.7686(3) 0.5866(2) 0.0285(11) Uani 1 1 d .
C36 C 1.0758(5) 0.9301(3) 0.7111(2) 0.0338(12) Uani 1 1 d .
C22 C -0.0422(4) 0.4343(3) 0.7973(2) 0.0278(11) Uani 1 1 d .
C1 C 0.2242(4) 0.5978(3) 0.8304(2) 0.0291(11) Uani 1 1 d .
C13 C 0.2403(4) 0.7014(3) 0.8614(2) 0.0314(11) Uani 1 1 d .
H13 H 0.2087 0.7615 0.8282 0.038 Uiso 1 1 calc R
C12 C 0.3747(4) 0.7022(3) 0.8678(2) 0.0309(11) Uani 1 1 d .
C33 C 0.9333(5) 0.8280(3) 0.6199(2) 0.0311(11) Uani 1 1 d .
C31 C 0.7349(4) 0.7863(3) 0.6203(2) 0.0290(11) Uani 1 1 d .
C43 C 0.7455(4) 0.8688(3) 0.6740(2) 0.0304(11) Uani 1 1 d .
H43 H 0.7145 0.8433 0.7229 0.037 Uiso 1 1 calc R
C14 C 0.1066(4) 0.5668(3) 0.8062(2) 0.0290(11) Uani 1 1 d .
C15 C 0.0277(5) 0.6413(4) 0.7668(2) 0.0381(12) Uani 1 1 d .
H15 H 0.0512 0.7113 0.7560 0.046 Uiso 1 1 calc R
C42 C 0.8771(4) 0.8812(3) 0.6746(2) 0.0316(11) Uani 1 1 d .
C23 C 0.0692(4) 0.4672(3) 0.8211(2) 0.0319(11) Uani 1 1 d .
H23 H 0.1202 0.4178 0.8486 0.038 Uiso 1 1 calc R
C17 C -0.1192(4) 0.5101(3) 0.7583(2) 0.0300(11) Uani 1 1 d .
C3 C 0.4248(4) 0.6035(3) 0.8531(2) 0.0303(11) Uani 1 1 d .
C44 C 0.6201(4) 0.7364(3) 0.6114(2) 0.0287(11) Uani 1 1 d .
C35 C 1.1288(5) 0.8789(4) 0.6520(2) 0.0412(13) Uani 1 1 d .
H35 H 1.2134 0.8808 0.6425 0.049 Uiso 1 1 calc R
C6 C 0.5769(5) 0.7614(4) 0.8855(2) 0.0353(12) Uani 1 1 d .
C24 C 0.3585(5) 0.4358(3) 0.7989(2) 0.0350(12) Uani 1 1 d .
H24A H 0.4298 0.4444 0.7662 0.042 Uiso 1 1 calc R
H24B H 0.2898 0.4236 0.7681 0.042 Uiso 1 1 calc R
C47 C 0.3952(5) 0.6440(3) 0.5969(2) 0.0353(12) Uani 1 1 d .
C41 C 0.9491(5) 0.9314(3) 0.7226(2) 0.0345(12) Uani 1 1 d .
C11 C 0.4512(4) 0.7837(3) 0.8830(2) 0.0313(11) Uani 1 1 d .
C54 C 0.8771(5) 0.6919(3) 0.5312(2) 0.0356(12) Uani 1 1 d .
H54A H 0.8118 0.6420 0.5313 0.043 Uiso 1 1 calc R
H54B H 0.9509 0.6508 0.5480 0.043 Uiso 1 1 calc R
C5 C 0.6245(5) 0.6585(4) 0.8734(2) 0.0402(13) Uani 1 1 d .
H5 H 0.7091 0.6427 0.8772 0.048 Uiso 1 1 calc R
C28 C 0.1880(5) 0.8112(4) 1.0054(2) 0.0498(15) Uani 1 1 d .
H28A H 0.2756 0.8140 1.0107 0.075 Uiso 1 1 calc GR
H28B H 0.1489 0.8023 1.0533 0.075 Uiso 1 1 calc GR
H28C H 0.1563 0.8768 0.9801 0.075 Uiso 1 1 calc GR
C21 C -0.0796(5) 0.3312(3) 0.8108(2) 0.0367(12) Uani 1 1 d .
H21 H -0.0287 0.2804 0.8372 0.044 Uiso 1 1 calc R
C48 C 0.2849(5) 0.5969(4) 0.5896(3) 0.0452(13) Uani 1 1 d .
H48 H 0.2347 0.5810 0.6308 0.054 Uiso 1 1 calc R
C18 C -0.2308(5) 0.4774(4) 0.7343(2) 0.0365(12) Uani 1 1 d .
H18 H -0.2840 0.5271 0.7086 0.044 Uiso 1 1 calc R
C46 C 0.4342(5) 0.6699(4) 0.6652(2) 0.0418(13) Uani 1 1 d .
H46 H 0.3845 0.6560 0.7069 0.050 Uiso 1 1 calc R
C58 C 0.4929(5) 0.9761(4) 0.6560(3) 0.0646(17) Uani 1 1 d .
H58A H 0.4643 0.9242 0.6251 0.097 Uiso 1 1 calc GR
H58B H 0.4475 1.0435 0.6460 0.097 Uiso 1 1 calc GR
H58C H 0.4807 0.9515 0.7068 0.097 Uiso 1 1 calc GR
C34 C 1.0586(5) 0.8268(3) 0.6085(2) 0.0364(12) Uani 1 1 d .
H34 H 1.0951 0.7897 0.5704 0.044 Uiso 1 1 calc R
C16 C -0.0804(5) 0.6130(3) 0.7446(2) 0.0368(12) Uani 1 1 d .
H16 H -0.1318 0.6642 0.7190 0.044 Uiso 1 1 calc R
C4 C 0.5519(5) 0.5823(4) 0.8565(2) 0.0389(13) Uani 1 1 d .
H4 H 0.5861 0.5147 0.8469 0.047 Uiso 1 1 calc R
C60 C 0.6939(5) 1.1104(4) 0.6824(3) 0.0524(15) Uani 1 1 d .
H60A H 0.6724 1.1014 0.7339 0.079 Uiso 1 1 calc GR
H60B H 0.6493 1.1727 0.6604 0.079 Uiso 1 1 calc GR
H60C H 0.7810 1.1193 0.6766 0.079 Uiso 1 1 calc GR
C52 C 0.4705(5) 0.6646(4) 0.5363(2) 0.0385(12) Uani 1 1 d .
C7 C 0.6541(5) 0.8420(4) 0.9003(2) 0.0447(13) Uani 1 1 d .
H7 H 0.7390 0.8272 0.9024 0.054 Uiso 1 1 calc R
C45 C 0.5414(5) 0.7143(4) 0.6718(2) 0.0380(13) Uani 1 1 d .
H45 H 0.5647 0.7312 0.7182 0.046 Uiso 1 1 calc R
C39 C 0.9744(6) 1.0207(4) 0.8314(3) 0.0474(15) Uani 1 1 d .
H39 H 0.9401 1.0505 0.8731 0.057 Uiso 1 1 calc R
C10 C 0.4065(5) 0.8885(4) 0.8935(2) 0.0382(12) Uani 1 1 d .
H10 H 0.3224 0.9066 0.8896 0.046 Uiso 1 1 calc R
C19 C -0.2628(5) 0.3769(4) 0.7473(2) 0.0396(13) Uani 1 1 d .
H19 H -0.3368 0.3561 0.7295 0.047 Uiso 1 1 calc R
C37 C 1.1488(5) 0.9788(3) 0.7596(3) 0.0430(13) Uani 1 1 d .
H37 H 1.2336 0.9806 0.7509 0.052 Uiso 1 1 calc R
C29 C 0.1992(6) 0.5729(4) 1.0041(2) 0.0518(15) Uani 1 1 d .
H29A H 0.1556 0.5162 0.9857 0.078 Uiso 1 1 calc GR
H29B H 0.1782 0.5784 1.0552 0.078 Uiso 1 1 calc GR
H29C H 0.2865 0.5575 0.9986 0.078 Uiso 1 1 calc GR
C38 C 1.0977(5) 1.0227(4) 0.8185(3) 0.0479(14) Uani 1 1 d .
H38 H 1.1470 1.0547 0.8507 0.058 Uiso 1 1 calc R
C53 C 0.5809(5) 0.7121(3) 0.5444(2) 0.0356(12) Uani 1 1 d .
H53 H 0.6300 0.7280 0.5027 0.043 Uiso 1 1 calc R
C40 C 0.9003(5) 0.9770(3) 0.7856(2) 0.0411(13) Uani 1 1 d .
H40 H 0.8158 0.9769 0.7957 0.049 Uiso 1 1 calc R
C51 C 0.4317(5) 0.6385(4) 0.4678(3) 0.0563(16) Uani 1 1 d .
H51 H 0.4811 0.6522 0.4260 0.068 Uiso 1 1 calc R
C20 C -0.1865(5) 0.3028(4) 0.7871(2) 0.0428(13) Uani 1 1 d .
H20 H -0.2103 0.2328 0.7973 0.051 Uiso 1 1 calc R
C26 C 0.4252(6) 0.2105(4) 0.7912(3) 0.072(2) Uani 1 1 d .
H26A H 0.4652 0.1478 0.8157 0.109 Uiso 1 1 calc GR
H26B H 0.4790 0.2397 0.7530 0.109 Uiso 1 1 calc GR
H26C H 0.3501 0.1915 0.7699 0.109 Uiso 1 1 calc GR
C9 C 0.4827(5) 0.9625(4) 0.9090(3) 0.0466(14) Uani 1 1 d .
H9 H 0.4509 1.0309 0.9184 0.056 Uiso 1 1 calc R
C8 C 0.6073(5) 0.9396(4) 0.9115(3) 0.0459(14) Uani 1 1 d .
H8 H 0.6596 0.9930 0.9211 0.055 Uiso 1 1 calc R
C30 C -0.0081(5) 0.7087(5) 0.9380(3) 0.0646(17) Uani 1 1 d .
H30A H -0.0278 0.7681 0.9029 0.097 Uiso 1 1 calc GR
H30B H -0.0509 0.7198 0.9839 0.097 Uiso 1 1 calc GR
H30C H -0.0330 0.6436 0.9195 0.097 Uiso 1 1 calc GR
C56 C 0.7660(6) 0.7919(6) 0.3877(3) 0.083(2) Uani 1 1 d .
H56A H 0.7108 0.7349 0.3865 0.124 Uiso 1 1 calc GR
H56B H 0.7862 0.8186 0.3382 0.124 Uiso 1 1 calc GR
H56C H 0.7269 0.8489 0.4138 0.124 Uiso 1 1 calc GR
C27 C 0.5149(6) 0.3177(5) 0.9196(3) 0.0707(18) Uani 1 1 d .
H27A H 0.4942 0.3725 0.9526 0.106 Uiso 1 1 calc GR
H27B H 0.5887 0.3349 0.8919 0.106 Uiso 1 1 calc GR
H27C H 0.5284 0.2499 0.9474 0.106 Uiso 1 1 calc GR
C50 C 0.3246(6) 0.5941(5) 0.4623(3) 0.0584(17) Uani 1 1 d .
H50 H 0.3000 0.5763 0.4163 0.070 Uiso 1 1 calc R
C49 C 0.2501(6) 0.5741(4) 0.5220(3) 0.0567(16) Uani 1 1 d .
H49 H 0.1744 0.5445 0.5165 0.068 Uiso 1 1 calc R
C59 C 0.6852(6) 1.0157(4) 0.5387(3) 0.0578(17) Uani 1 1 d .
H59A H 0.7726 1.0081 0.5291 0.087 Uiso 1 1 calc GR
H59B H 0.6551 1.0869 0.5221 0.087 Uiso 1 1 calc GR
H59C H 0.6442 0.9642 0.5130 0.087 Uiso 1 1 calc GR
C55 C 0.9740(6) 0.6296(5) 0.3870(3) 0.077(2) Uani 1 1 d .
H55A H 1.0374 0.5928 0.4166 0.115 Uiso 1 1 calc GR
H55B H 1.0092 0.6556 0.3405 0.115 Uiso 1 1 calc GR
H55C H 0.9112 0.5811 0.3787 0.115 Uiso 1 1 calc GR
C57 C 1.0108(6) 0.8489(5) 0.4273(3) 0.077(2) Uani 1 1 d .
H57A H 0.9775 0.9065 0.4550 0.115 Uiso 1 1 calc GR
H57B H 1.0214 0.8744 0.3766 0.115 Uiso 1 1 calc GR
H57C H 1.0893 0.8229 0.4468 0.115 Uiso 1 1 calc GR

loop_
_atom_site_aniso_label
_atom_site_aniso_U_11
_atom_site_aniso_U_22
_atom_site_aniso_U_33
_atom_site_aniso_U_23
_atom_site_aniso_U_13
_atom_site_aniso_U_12
Si2 0.0426(10) 0.0396(8) 0.0302(7) -0.0004(6) 0.0035(6) 0.0002(7)
Si1 0.0451(10) 0.0411(8) 0.0315(7) 0.0071(6) -0.0011(7) 0.0101(7)
Si4 0.0449(10) 0.0364(8) 0.0400(8) -0.0035(6) -0.0089(7) 0.0079(7)
Si3 0.0459(11) 0.0536(9) 0.0260(7) 0.0027(6) 0.0035(6) 0.0026(7)
C25 0.057(4) 0.045(3) 0.050(3) 0.018(2) 0.005(3) 0.011(3)
C2 0.038(3) 0.031(2) 0.018(2) 0.0029(19) 0.001(2) -0.001(2)
C32 0.034(3) 0.025(2) 0.025(2) 0.0075(19) -0.001(2) 0.000(2)
C36 0.040(4) 0.026(2) 0.034(3) 0.006(2) -0.004(2) 0.000(2)
C22 0.037(3) 0.027(2) 0.019(2) -0.0009(18) 0.000(2) -0.001(2)
C1 0.036(3) 0.030(2) 0.020(2) 0.0055(19) -0.001(2) 0.001(2)
C13 0.043(3) 0.024(2) 0.026(2) 0.0025(19) -0.004(2) 0.002(2)
C12 0.038(3) 0.040(3) 0.014(2) 0.001(2) 0.000(2) -0.003(2)
C33 0.038(3) 0.030(2) 0.024(2) 0.002(2) 0.001(2) 0.001(2)
C31 0.032(3) 0.029(2) 0.025(2) 0.0042(19) -0.006(2) 0.001(2)
C43 0.032(3) 0.036(3) 0.023(2) 0.000(2) -0.001(2) 0.002(2)
C14 0.038(3) 0.030(3) 0.018(2) 0.0044(19) 0.004(2) 0.002(2)
C15 0.045(4) 0.033(3) 0.035(3) 0.008(2) -0.010(2) -0.003(2)
C42 0.040(3) 0.028(2) 0.026(2) 0.004(2) -0.003(2) 0.000(2)
C23 0.039(3) 0.032(3) 0.024(2) 0.0070(19) -0.006(2) 0.001(2)
C17 0.037(3) 0.035(3) 0.018(2) -0.005(2) 0.002(2) 0.004(2)
C3 0.034(3) 0.038(3) 0.018(2) 0.0067(19) 0.004(2) -0.002(2)
C44 0.034(3) 0.029(2) 0.022(2) 0.0016(19) -0.001(2) 0.000(2)
C35 0.035(3) 0.042(3) 0.046(3) 0.003(2) 0.002(3) -0.004(2)
C6 0.040(4) 0.045(3) 0.021(2) 0.003(2) 0.003(2) -0.006(2)
C24 0.046(4) 0.033(3) 0.025(2) 0.003(2) 0.000(2) 0.001(2)
C47 0.043(4) 0.031(3) 0.032(3) 0.002(2) -0.003(2) -0.005(2)
C41 0.045(4) 0.027(2) 0.031(3) 0.004(2) -0.006(2) 0.000(2)
C11 0.037(3) 0.035(3) 0.021(2) 0.004(2) -0.003(2) 0.002(2)
C54 0.043(3) 0.037(3) 0.026(2) -0.003(2) 0.000(2) 0.004(2)
C5 0.037(3) 0.050(3) 0.032(3) 0.000(2) 0.000(2) 0.001(3)
C28 0.070(4) 0.043(3) 0.036(3) -0.004(2) 0.006(3) 0.002(3)
C21 0.045(4) 0.032(3) 0.032(3) 0.003(2) -0.006(2) -0.003(2)
C48 0.042(4) 0.051(3) 0.044(3) -0.003(3) -0.002(3) -0.008(3)
C18 0.040(3) 0.043(3) 0.026(2) -0.003(2) -0.004(2) 0.002(2)
C46 0.040(4) 0.058(3) 0.026(3) 0.007(2) -0.001(2) -0.006(3)
C58 0.047(4) 0.058(4) 0.089(4) -0.014(3) -0.008(3) 0.012(3)
C34 0.039(4) 0.034(3) 0.035(3) 0.003(2) 0.002(2) 0.003(2)
C16 0.041(4) 0.031(3) 0.037(3) 0.009(2) -0.009(2) 0.001(2)
C4 0.047(4) 0.041(3) 0.029(3) -0.004(2) -0.002(2) 0.006(3)
C60 0.063(4) 0.039(3) 0.055(3) -0.007(3) -0.009(3) 0.010(3)
C52 0.047(4) 0.044(3) 0.025(2) -0.005(2) -0.001(2) -0.004(3)
C7 0.038(4) 0.065(4) 0.031(3) 0.005(3) -0.003(2) -0.010(3)
C45 0.049(4) 0.046(3) 0.019(2) 0.000(2) -0.005(2) -0.004(3)
C39 0.066(5) 0.035(3) 0.042(3) -0.010(2) -0.018(3) 0.006(3)
C10 0.040(3) 0.040(3) 0.033(3) 0.005(2) -0.001(2) 0.001(2)
C19 0.039(3) 0.045(3) 0.036(3) -0.010(2) -0.003(2) -0.005(2)
C37 0.038(4) 0.034(3) 0.055(3) 0.010(2) -0.008(3) -0.004(2)
C29 0.082(5) 0.046(3) 0.027(3) -0.001(2) 0.008(3) -0.004(3)
C38 0.050(4) 0.046(3) 0.049(3) -0.005(3) -0.018(3) 0.000(3)
C53 0.042(4) 0.040(3) 0.023(2) 0.000(2) -0.003(2) -0.002(2)
C40 0.049(4) 0.036(3) 0.038(3) -0.001(2) -0.008(3) 0.000(2)
C51 0.055(4) 0.086(4) 0.030(3) -0.007(3) -0.005(3) -0.023(3)
C20 0.047(4) 0.039(3) 0.043(3) 0.001(2) 0.001(3) -0.006(3)
C26 0.117(6) 0.047(3) 0.048(3) 0.002(3) 0.019(4) 0.023(4)
C9 0.059(4) 0.037(3) 0.044(3) 0.000(2) -0.002(3) -0.006(3)
C8 0.055(4) 0.041(3) 0.043(3) -0.002(2) -0.001(3) -0.015(3)
C30 0.050(4) 0.087(4) 0.058(4) -0.017(3) 0.011(3) -0.003(3)
C56 0.067(5) 0.142(6) 0.031(3) 0.025(3) -0.002(3) 0.014(4)
C27 0.064(5) 0.085(4) 0.059(4) 0.024(3) -0.014(3) 0.000(4)
C50 0.061(5) 0.085(4) 0.032(3) -0.012(3) -0.007(3) -0.022(4)
C49 0.052(4) 0.065(4) 0.054(4) -0.006(3) -0.014(3) -0.013(3)
C59 0.089(5) 0.039(3) 0.043(3) 0.001(2) -0.017(3) 0.011(3)
C55 0.109(6) 0.078(4) 0.043(3) -0.010(3) 0.018(4) 0.005(4)
C57 0.102(6) 0.079(4) 0.049(3) 0.017(3) 0.007(4) -0.029(4)

loop_
_atom_type_symbol
_atom_type_description
_atom_type_scat_dispersion_real
_atom_type_scat_dispersion_imag
_atom_type_scat_source
C C 0.0033 0.0016 'International Tables Vol C Tables 4.2.6.8 and 6.1.1.4'
H H 0.0000 0.0000 'International Tables Vol C Tables 4.2.6.8 and 6.1.1.4'
Si Si 0.0817 0.0704 'International Tables Vol C Tables 4.2.6.8 and 6.1.1.4'

loop_
_geom_angle_atom_site_label_1
_geom_angle_atom_site_label_2
_geom_angle_atom_site_label_3
_geom_angle
C28 Si2 C13 112.9(2)
C29 Si2 C13 108.3(2)
C29 Si2 C28 110.3(2)
C30 Si2 C13 109.5(2)
C30 Si2 C28 105.8(3)
C30 Si2 C29 110.0(3)
C25 Si1 C24 114.2(2)
C26 Si1 C25 108.2(3)
C26 Si1 C24 103.9(2)
C27 Si1 C25 105.9(3)
C27 Si1 C24 112.9(3)
C27 Si1 C26 111.6(3)
C58 Si4 C43 109.3(3)
C58 Si4 C60 106.9(3)
C58 Si4 C59 110.8(3)
C60 Si4 C43 111.8(2)
C60 Si4 C59 108.7(3)
C59 Si4 C43 109.2(2)
C56 Si3 C54 112.6(2)
C55 Si3 C54 107.1(2)
C55 Si3 C56 108.7(3)
C57 Si3 C54 111.8(2)
C57 Si3 C56 107.2(3)
C57 Si3 C55 109.4(3)
Si1 C25 H25A 109.5
Si1 C25 H25B 109.5
Si1 C25 H25C 109.5
H25A C25 H25B 109.5
H25A C25 H25C 109.5
H25B C25 H25C 109.5
C1 C2 C3 108.2(4)
C1 C2 C24 129.0(4)
C3 C2 C24 122.3(4)
C33 C32 C54 122.0(4)
C31 C32 C33 108.6(4)
C31 C32 C54 129.0(4)
C35 C36 C37 120.9(5)
C41 C36 C35 119.5(4)
C41 C36 C37 119.6(4)
C23 C22 C17 117.8(4)
C21 C22 C23 123.2(4)
C21 C22 C17 119.0(4)
C2 C1 C13 110.6(4)
C2 C1 C14 126.6(4)
C14 C1 C13 122.8(4)
Si2 C13 H13 111.1
C1 C13 Si2 107.3(3)
C1 C13 H13 111.1
C12 C13 Si2 113.2(3)
C12 C13 C1 102.7(3)
C12 C13 H13 111.1
C3 C12 C13 108.3(4)
C3 C12 C11 120.2(4)
C11 C12 C13 131.5(4)
C42 C33 C32 108.4(4)
C42 C33 C34 121.5(4)
C34 C33 C32 129.6(4)
C32 C31 C43 109.8(4)
C32 C31 C44 128.9(4)
C44 C31 C43 121.4(4)
Si4 C43 H43 111.0
C31 C43 Si4 107.3(3)
C31 C43 H43 111.0
C42 C43 Si4 113.8(3)
C42 C43 C31 102.6(3)
C42 C43 H43 111.0
C15 C14 C1 120.4(4)
C23 C14 C1 121.6(4)
C23 C14 C15 118.1(4)
C14 C15 H15 119.8
C16 C15 C14 120.4(4)
C16 C15 H15 119.8
C33 C42 C43 109.7(4)
C33 C42 C41 119.2(5)
C41 C42 C43 131.0(4)
C22 C23 H23 118.5
C14 C23 C22 122.9(4)
C14 C23 H23 118.5
C18 C17 C22 118.0(4)
C16 C17 C22 118.6(4)
C16 C17 C18 123.4(4)
C12 C3 C2 109.5(4)
C12 C3 C4 119.9(4)
C4 C3 C2 130.3(4)
C45 C44 C31 120.6(4)
C53 C44 C31 122.5(4)
C53 C44 C45 116.8(4)
C36 C35 H35 119.8
C34 C35 C36 120.3(5)
C34 C35 H35 119.8
C11 C6 C5 119.3(4)
C11 C6 C7 119.5(4)
C5 C6 C7 121.2(5)
Si1 C24 H24A 106.5
Si1 C24 H24B 106.5
C2 C24 Si1 123.3(3)
C2 C24 H24A 106.5
C2 C24 H24B 106.5
H24A C24 H24B 106.5
C48 C47 C46 121.5(5)
C52 C47 C48 120.1(4)
C52 C47 C46 118.4(4)
C36 C41 C42 119.3(4)
C36 C41 C40 117.7(4)
C42 C41 C40 122.9(5)
C6 C11 C12 119.0(4)
C6 C11 C10 117.9(4)
C10 C11 C12 123.0(5)
Si3 C54 H54A 107.4
Si3 C54 H54B 107.4
C32 C54 Si3 119.8(3)
C32 C54 H54A 107.4
C32 C54 H54B 107.4
H54A C54 H54B 106.9
C6 C5 H5 119.2
C4 C5 C6 121.5(5)
C4 C5 H5 119.2
Si2 C28 H28A 109.5
Si2 C28 H28B 109.5
Si2 C28 H28C 109.5
H28A C28 H28B 109.5
H28A C28 H28C 109.5
H28B C28 H28C 109.5
C22 C21 H21 119.3
C20 C21 C22 121.4(4)
C20 C21 H21 119.3
C47 C48 H48 120.3
C49 C48 C47 119.4(5)
C49 C48 H48 120.3
C17 C18 H18 119.4
C19 C18 C17 121.2(4)
C19 C18 H18 119.4
C47 C46 H46 119.5
C45 C46 C47 121.0(5)
C45 C46 H46 119.5
Si4 C58 H58A 109.5
Si4 C58 H58B 109.5
Si4 C58 H58C 109.5
H58A C58 H58B 109.5
H58A C58 H58C 109.5
H58B C58 H58C 109.5
C33 C34 H34 119.9
C35 C34 C33 120.1(4)
C35 C34 H34 119.9
C15 C16 C17 122.1(4)
C15 C16 H16 118.9
C17 C16 H16 118.9
C3 C4 H4 120.0
C5 C4 C3 120.0(4)
C5 C4 H4 120.0
Si4 C60 H60A 109.5
Si4 C60 H60B 109.5
Si4 C60 H60C 109.5
H60A C60 H60B 109.5
H60A C60 H60C 109.5
H60B C60 H60C 109.5
C47 C52 C53 119.6(4)
C47 C52 C51 118.5(5)
C53 C52 C51 121.9(5)
C6 C7 H7 119.8
C8 C7 C6 120.4(5)
C8 C7 H7 119.8
C44 C45 H45 119.0
C46 C45 C44 122.0(4)
C46 C45 H45 119.0
C38 C39 H39 119.2
C40 C39 H39 119.2
C40 C39 C38 121.6(5)
C11 C10 H10 119.6
C9 C10 C11 120.7(5)
C9 C10 H10 119.6
C18 C19 H19 119.9
C18 C19 C20 120.2(5)
C20 C19 H19 119.9
C36 C37 H37 119.8
C38 C37 C36 120.4(5)
C38 C37 H37 119.8
Si2 C29 H29A 109.5
Si2 C29 H29B 109.5
Si2 C29 H29C 109.5
H29A C29 H29B 109.5
H29A C29 H29C 109.5
H29B C29 H29C 109.5
C39 C38 H38 120.0
C37 C38 C39 120.1(5)
C37 C38 H38 120.0
C44 C53 C52 122.1(4)
C44 C53 H53 119.0
C52 C53 H53 119.0
C41 C40 H40 119.7
C39 C40 C41 120.5(5)
C39 C40 H40 119.7
C52 C51 H51 120.0
C50 C51 C52 120.1(5)
C50 C51 H51 120.0
C21 C20 C19 120.1(5)
C21 C20 H20 119.9
C19 C20 H20 119.9
Si1 C26 H26A 109.5
Si1 C26 H26B 109.5
Si1 C26 H26C 109.5
H26A C26 H26B 109.5
H26A C26 H26C 109.5
H26B C26 H26C 109.5
C10 C9 H9 119.6
C10 C9 C8 120.8(5)
C8 C9 H9 119.6
C7 C8 C9 120.5(5)
C7 C8 H8 119.7
C9 C8 H8 119.7
Si2 C30 H30A 109.5
Si2 C30 H30B 109.5
Si2 C30 H30C 109.5
H30A C30 H30B 109.5
H30A C30 H30C 109.5
H30B C30 H30C 109.5
Si3 C56 H56A 109.5
Si3 C56 H56B 109.5
Si3 C56 H56C 109.5
H56A C56 H56B 109.5
H56A C56 H56C 109.5
H56B C56 H56C 109.5
Si1 C27 H27A 109.5
Si1 C27 H27B 109.5
Si1 C27 H27C 109.5
H27A C27 H27B 109.5
H27A C27 H27C 109.5
H27B C27 H27C 109.5
C51 C50 H50 119.3
C51 C50 C49 121.4(5)
C49 C50 H50 119.3
C48 C49 C50 120.5(5)
C48 C49 H49 119.8
C50 C49 H49 119.8
Si4 C59 H59A 109.5
Si4 C59 H59B 109.5
Si4 C59 H59C 109.5
H59A C59 H59B 109.5
H59A C59 H59C 109.5
H59B C59 H59C 109.5
Si3 C55 H55A 109.5
Si3 C55 H55B 109.5
Si3 C55 H55C 109.5
H55A C55 H55B 109.5
H55A C55 H55C 109.5
H55B C55 H55C 109.5
Si3 C57 H57A 109.5
Si3 C57 H57B 109.5
Si3 C57 H57C 109.5
H57A C57 H57B 109.5
H57A C57 H57C 109.5
H57B C57 H57C 109.5

loop_
_geom_bond_atom_site_label_1
_geom_bond_atom_site_label_2
_geom_bond_distance
Si2 C13 1.909(4)
Si2 C28 1.859(5)
Si2 C29 1.848(5)
Si2 C30 1.843(6)
Si1 C25 1.859(6)
Si1 C24 1.889(4)
Si1 C26 1.848(5)
Si1 C27 1.845(6)
Si4 C43 1.917(4)
Si4 C58 1.831(6)
Si4 C60 1.852(5)
Si4 C59 1.863(5)
Si3 C54 1.891(4)
Si3 C56 1.856(6)
Si3 C55 1.848(5)
Si3 C57 1.837(6)
C25 H25A 0.9800
C25 H25B 0.9800
C25 H25C 0.9800
C2 C1 1.355(6)
C2 C3 1.456(6)
C2 C24 1.497(6)
C32 C33 1.467(6)
C32 C31 1.350(6)
C32 C54 1.503(5)
C36 C35 1.419(6)
C36 C41 1.413(7)
C36 C37 1.426(6)
C22 C23 1.418(6)
C22 C17 1.421(6)
C22 C21 1.406(6)
C1 C13 1.506(6)
C1 C14 1.472(6)
C13 H13 1.0000
C13 C12 1.497(6)
C12 C3 1.393(6)
C12 C11 1.428(6)
C33 C42 1.380(6)
C33 C34 1.398(7)
C31 C43 1.517(5)
C31 C44 1.473(6)
C43 H43 1.0000
C43 C42 1.475(6)
C14 C15 1.427(6)
C14 C23 1.366(6)
C15 H15 0.9500
C15 C16 1.353(7)
C42 C41 1.424(6)
C23 H23 0.9500
C17 C18 1.421(6)
C17 C16 1.408(6)
C3 C4 1.420(6)
C44 C45 1.424(6)
C44 C53 1.392(5)
C35 H35 0.9500
C35 C34 1.370(6)
C6 C11 1.406(6)
C6 C5 1.419(6)
C6 C7 1.422(7)
C24 H24A 0.9900
C24 H24B 0.9900
C47 C48 1.405(7)
C47 C46 1.419(6)
C47 C52 1.402(7)
C41 C40 1.426(6)
C11 C10 1.427(6)
C54 H54A 0.9900
C54 H54B 0.9900
C5 H5 0.9500
C5 C4 1.358(6)
C28 H28A 0.9800
C28 H28B 0.9800
C28 H28C 0.9800
C21 H21 0.9500
C21 C20 1.351(7)
C48 H48 0.9500
C48 C49 1.380(6)
C18 H18 0.9500
C18 C19 1.354(6)
C46 H46 0.9500
C46 C45 1.357(7)
C58 H58A 0.9800
C58 H58B 0.9800
C58 H58C 0.9800
C34 H34 0.9500
C16 H16 0.9500
C4 H4 0.9500
C60 H60A 0.9800
C60 H60B 0.9800
C60 H60C 0.9800
C52 C53 1.412(7)
C52 C51 1.422(6)
C7 H7 0.9500
C7 C8 1.351(7)
C45 H45 0.9500
C39 H39 0.9500
C39 C38 1.382(7)
C39 C40 1.368(6)
C10 H10 0.9500
C10 C9 1.354(7)
C19 H19 0.9500
C19 C20 1.411(7)
C37 H37 0.9500
C37 C38 1.363(7)
C29 H29A 0.9800
C29 H29B 0.9800
C29 H29C 0.9800
C38 H38 0.9500
C53 H53 0.9500
C40 H40 0.9500
C51 H51 0.9500
C51 C50 1.354(7)
C20 H20 0.9500
C26 H26A 0.9800
C26 H26B 0.9800
C26 H26C 0.9800
C9 H9 0.9500
C9 C8 1.395(7)
C8 H8 0.9500
C30 H30A 0.9800
C30 H30B 0.9800
C30 H30C 0.9800
C56 H56A 0.9800
C56 H56B 0.9800
C56 H56C 0.9800
C27 H27A 0.9800
C27 H27B 0.9800
C27 H27C 0.9800
C50 H50 0.9500
C50 C49 1.382(8)
C49 H49 0.9500
C59 H59A 0.9800
C59 H59B 0.9800
C59 H59C 0.9800
C55 H55A 0.9800
C55 H55B 0.9800
C55 H55C 0.9800
C57 H57A 0.9800
C57 H57B 0.9800
C57 H57C 0.9800
